data_7063282
loop_
_publ_author_name
'Li, Jun-Fei'
'Guan, Xiao-Hui'
'Feng, Hui-Jun'
'Zhou, Dai-Mei'
'Liu, Qiao-Yun'
'Zhang, Wen-Yao'
'Guo, Cai-Hong'
'Bai, Jun-Hua'
'Wang, Jun-Wen'

_publ_section_title
;
 A novel pyrazolium ionic liquid used for CO2 cycloaddition
;
_journal_issue 28
_journal_name_full 'New Journal of Chemistry'
_journal_page_first 12706
_journal_page_last 12712
_journal_paper_doi 10.1039/D4NJ01776E
_journal_volume 48
_journal_year 2024
_chemical_formula_moiety 'C19 H21 N2, Br, H2 O'
_chemical_formula_sum 'C19 H23 Br N2 O'
_chemical_formula_weight 375.30
_space_group_crystal_system monoclinic
_space_group_IT_number 14
_space_group_name_Hall '-P 2ybc'
_space_group_name_H-M_alt 'P 1 21/c 1'
_atom_sites_solution_hydrogens mixed
_audit_creation_date 2023-12-25
_audit_creation_method
; 
Olex2 1.5 
(compiled 2023.08.24 svn.re1ec1418 for OlexSys, GUI svn.r6817) 
;
_audit_update_record
;
2024-02-20 deposited with the CCDC.	2024-06-18 downloaded from the CCDC.
;
_cell_angle_alpha 90
_cell_angle_beta 99.492(4)
_cell_angle_gamma 90
_cell_formula_units_Z 8
_cell_length_a 14.9502(13)
_cell_length_b 10.2847(9)
_cell_length_c 24.072(2)
_cell_measurement_reflns_used 9995
_cell_measurement_temperature 273.15
_cell_measurement_theta_max 65.12
_cell_measurement_theta_min 3.72
_cell_volume 3650.6(5)
_computing_cell_refinement 'SAINT V8.40B (?, 2016)'
_computing_data_collection 'Bruker APEX2'
_computing_data_reduction 'SAINT V8.40B (?, 2016)'
_computing_molecular_graphics 'Olex2 1.5 (Dolomanov et al., 2009)'
_computing_publication_material 'Olex2 1.5 (Dolomanov et al., 2009)'
_computing_structure_refinement 'XL  (Sheldrick, 2008)'
_computing_structure_solution 'SHELXT 2018/2 (Sheldrick, 2018)'
_diffrn_ambient_temperature 273.15
_diffrn_measured_fraction_theta_full 0.986
_diffrn_measured_fraction_theta_max 0.986
_diffrn_measurement_device_type 'Bruker APEX-II CCD'
_diffrn_measurement_method '\f and \w scans'
_diffrn_radiation_type CuK\a
_diffrn_radiation_wavelength 1.54178
_diffrn_reflns_av_R_equivalents 0.0653
_diffrn_reflns_av_unetI/netI 0.0467
_diffrn_reflns_Laue_measured_fraction_full 0.986
_diffrn_reflns_Laue_measured_fraction_max 0.986
_diffrn_reflns_limit_h_max 17
_diffrn_reflns_limit_h_min -17
_diffrn_reflns_limit_k_max 11
_diffrn_reflns_limit_k_min -12
_diffrn_reflns_limit_l_max 28
_diffrn_reflns_limit_l_min -28
_diffrn_reflns_number 32836
_diffrn_reflns_point_group_measured_fraction_full 0.986
_diffrn_reflns_point_group_measured_fraction_max 0.986
_diffrn_reflns_theta_full 65.384
_diffrn_reflns_theta_max 65.384
_diffrn_reflns_theta_min 2.997
_diffrn_source_current 1.2
_diffrn_source_power 0.06
_diffrn_source_voltage 50.0
_diffrn_standards_number 0
_exptl_absorpt_coefficient_mu 3.106
_exptl_absorpt_correction_T_max 0.7526
_exptl_absorpt_correction_T_min 0.6317
_exptl_absorpt_correction_type multi-scan
_exptl_absorpt_process_details
; 
SADABS-2016/2 (Bruker,2016/2) was used for absorption correction. 
wR2(int) was 0.1197 before and 0.0608 after correction. 
The Ratio of minimum to maximum transmission is 0.8394. 
The \l/2 correction factor is Not present. 
;
_exptl_crystal_colour colourless
_exptl_crystal_colour_primary colourless
_exptl_crystal_density_diffrn 1.366
_exptl_crystal_description block
_exptl_crystal_F_000 1552
_exptl_crystal_size_max 0.12
_exptl_crystal_size_mid 0.11
_exptl_crystal_size_min 0.1
_refine_diff_density_max 0.734
_refine_diff_density_min -0.764
_refine_diff_density_rms 0.066
_refine_ls_extinction_method none
_refine_ls_goodness_of_fit_ref 1.034
_refine_ls_hydrogen_treatment constr
_refine_ls_matrix_type full
_refine_ls_number_parameters 419
_refine_ls_number_reflns 6184
_refine_ls_number_restraints 0
_refine_ls_restrained_S_all 1.034
_refine_ls_R_factor_all 0.0563
_refine_ls_R_factor_gt 0.0435
_refine_ls_shift/su_max 0.001
_refine_ls_shift/su_mean 0.000
_refine_ls_structure_factor_coef Fsqd
_refine_ls_weighting_details 'w=1/[\s^2^(Fo^2^)+(0.0595P)^2^+3.5083P] where P=(Fo^2^+2Fc^2^)/3'
_refine_ls_weighting_scheme calc
_refine_ls_wR_factor_gt 0.1118
_refine_ls_wR_factor_ref 0.1183
_reflns_Friedel_coverage 0.000
_reflns_number_gt 5219
_reflns_number_total 6184
_reflns_threshold_expression 'I > 2\s(I)'
_cod_data_source_file d4nj01776e2.cif
_cod_data_source_block cu_230826a_0m_a
_cod_depositor_comments 'Adding full bibliography for 7063282.cif.'
_cod_original_cell_volume 3650.6(6)
_cod_database_code 7063282
_shelx_shelxl_version_number 2018/3
_shelx_space_group_comment
; 
The symmetry employed for this shelxl refinement is uniquely defined 
by the following loop, which should always be used as a source of 
symmetry information in preference to the above space-group names. 
They are only intended as comments. 
;
_shelx_estimated_absorpt_t_max 0.746
_shelx_estimated_absorpt_t_min 0.707
_olex2_refinement_description
; 
1. Fixed Uiso 
 At 1.2 times of: 
  All C(H) groups, All C(H,H) groups 
 At 1.5 times of: 
  All C(H,H,H) groups, All O(H,H) groups 
2.a Riding coordinates: 
 O1(H1A,H1B), O2(H2A,H2B) 
2.b Secondary CH2 refined with riding coordinates: 
 C26(H26A,H26B), C33(H33A,H33B), C7(H7A,H7B), C13(H13A,H13B) 
2.c Aromatic/amide H refined with riding coordinates: 
 C20(H20), C21(H21), C22(H22), C23(H23), C24(H24), C28(H28), C29(H29), 
 C30(H30), C31(H31), C32(H32), C35(H35), C2(H2), C3(H3), C4(H4), C5(H5), C6(H6), 
  C9(H9), C15(H15), C16(H16), C17(H17), C18(H18), C19(H19) 
2.d Idealised Me refined as rotating group: 
 C37(H37A,H37B,H37C), C38(H38A,H38B,H38C), C11(H11A,H11B,H11C), C12(H12A,H12B, 
 H12C) 
;
_olex2_submission_special_instructions 'No special instructions were received'

loop_
_space_group_symop_operation_xyz
'x, y, z'
'-x, y+1/2, -z+1/2'
'-x, -y, -z'
'x, -y-1/2, z-1/2'

loop_
_atom_site_label
_atom_site_type_symbol
_atom_site_fract_x
_atom_site_fract_y
_atom_site_fract_z
_atom_site_U_iso_or_equiv
_atom_site_adp_type
_atom_site_occupancy
_atom_site_site_symmetry_order
_atom_site_calc_flag
_atom_site_refinement_flags_posn
_atom_site_refinement_flags_adp
_atom_site_refinement_flags_occupancy
_atom_site_disorder_assembly
_atom_site_disorder_group
N3 N 0.72739(16) 0.1835(2) 0.48366(10) 0.0299(5) Uani 1 1 d . . . . .
N4 N 0.80834(16) 0.2194(2) 0.51453(10) 0.0312(5) Uani 1 1 d . . . . .
C20 C 0.6890(2) -0.1109(3) 0.55743(14) 0.0403(7) Uani 1 1 d . . . . .
H20 H 0.734328 -0.158767 0.544708 0.048 Uiso 1 1 calc R U . . .
C21 C 0.6531(3) -0.1529(4) 0.60438(16) 0.0513(9) Uani 1 1 d . . . . .
H21 H 0.674446 -0.228960 0.622861 0.062 Uiso 1 1 calc R U . . .
C22 C 0.5861(2) -0.0818(4) 0.62327(14) 0.0482(9) Uani 1 1 d . . . . .
H22 H 0.562678 -0.109726 0.654691 0.058 Uiso 1 1 calc R U . . .
C23 C 0.5541(2) 0.0292(3) 0.59622(15) 0.0444(8) Uani 1 1 d . . . . .
H23 H 0.508648 0.076721 0.609066 0.053 Uiso 1 1 calc R U . . .
C24 C 0.5891(2) 0.0710(3) 0.54966(14) 0.0398(7) Uani 1 1 d . . . . .
H24 H 0.566775 0.146642 0.531227 0.048 Uiso 1 1 calc R U . . .
C25 C 0.6571(2) 0.0014(3) 0.53003(13) 0.0313(6) Uani 1 1 d . . . . .
C26 C 0.6952(2) 0.0476(3) 0.47903(13) 0.0329(7) Uani 1 1 d . . . . .
H26A H 0.745284 -0.008491 0.473676 0.039 Uiso 1 1 calc R U . . .
H26B H 0.648708 0.039446 0.445980 0.039 Uiso 1 1 calc R U . . .
C27 C 0.8693(2) 0.1650(3) 0.61313(14) 0.0365(7) Uani 1 1 d . . . . .
C28 C 0.9494(2) 0.1510(4) 0.65091(17) 0.0526(9) Uani 1 1 d . . . . .
H28 H 1.001100 0.120317 0.638360 0.063 Uiso 1 1 calc R U . . .
C29 C 0.9530(3) 0.1823(5) 0.70716(17) 0.0642(12) Uani 1 1 d . . . . .
H29 H 1.006904 0.171103 0.732163 0.077 Uiso 1 1 calc R U . . .
C30 C 0.8777(3) 0.2298(4) 0.72652(16) 0.0594(11) Uani 1 1 d . . . . .
H30 H 0.881161 0.253500 0.764091 0.071 Uiso 1 1 calc R U . . .
C31 C 0.7975(3) 0.2419(4) 0.68973(16) 0.0512(9) Uani 1 1 d . . . . .
H31 H 0.745856 0.271919 0.702556 0.061 Uiso 1 1 calc R U . . .
C32 C 0.7934(2) 0.2092(3) 0.63350(15) 0.0426(8) Uani 1 1 d . . . . .
H32 H 0.738720 0.217121 0.608983 0.051 Uiso 1 1 calc R U . . .
C33 C 0.8681(2) 0.1321(3) 0.55187(14) 0.0390(7) Uani 1 1 d . . . . .
H33A H 0.929207 0.138318 0.543405 0.047 Uiso 1 1 calc R U . . .
H33B H 0.847667 0.043113 0.545005 0.047 Uiso 1 1 calc R U . . .
C34 C 0.6880(2) 0.2896(3) 0.45740(12) 0.0316(6) Uani 1 1 d . . . . .
C35 C 0.7452(2) 0.3936(3) 0.47224(13) 0.0354(7) Uani 1 1 d . . . . .
H35 H 0.735143 0.479174 0.460357 0.042 Uiso 1 1 calc R U . . .
C36 C 0.8201(2) 0.3474(3) 0.50794(13) 0.0337(7) Uani 1 1 d . . . . .
C37 C 0.5993(2) 0.2849(3) 0.41947(13) 0.0389(7) Uani 1 1 d . . . . .
H37A H 0.603721 0.228997 0.388116 0.058 Uiso 1 1 calc R U . . .
H37B H 0.582709 0.370874 0.405993 0.058 Uiso 1 1 calc R U . . .
H37C H 0.553971 0.251869 0.439739 0.058 Uiso 1 1 calc R U . . .
C38 C 0.9026(2) 0.4166(3) 0.53585(16) 0.0442(8) Uani 1 1 d . . . . .
H38A H 0.902035 0.421413 0.575626 0.066 Uiso 1 1 calc R U . . .
H38B H 0.903355 0.502922 0.520736 0.066 Uiso 1 1 calc R U . . .
H38C H 0.955563 0.370345 0.529243 0.066 Uiso 1 1 calc R U . . .
N1 N 0.66849(15) 0.5625(2) 0.29027(10) 0.0256(5) Uani 1 1 d . . . . .
N2 N 0.75259(15) 0.6009(2) 0.31674(10) 0.0275(5) Uani 1 1 d . . . . .
C1 C 0.54793(19) 0.6370(3) 0.34082(12) 0.0289(6) Uani 1 1 d . . . . .
C2 C 0.5964(2) 0.6717(3) 0.39315(13) 0.0362(7) Uani 1 1 d . . . . .
H2 H 0.654079 0.707365 0.395815 0.043 Uiso 1 1 calc R U . . .
C3 C 0.5581(3) 0.6528(3) 0.44145(14) 0.0460(8) Uani 1 1 d . . . . .
H3 H 0.590842 0.675197 0.476416 0.055 Uiso 1 1 calc R U . . .
C4 C 0.4728(3) 0.6015(3) 0.43807(15) 0.0467(9) Uani 1 1 d . . . . .
H4 H 0.448088 0.588252 0.470644 0.056 Uiso 1 1 calc R U . . .
C5 C 0.4237(2) 0.5697(3) 0.38644(15) 0.0430(8) Uani 1 1 d . . . . .
H5 H 0.365168 0.537041 0.384003 0.052 Uiso 1 1 calc R U . . .
C6 C 0.4615(2) 0.5862(3) 0.33780(13) 0.0341(7) Uani 1 1 d . . . . .
H6 H 0.428479 0.562859 0.303041 0.041 Uiso 1 1 calc R U . . .
C7 C 0.58899(19) 0.6492(3) 0.28769(12) 0.0288(6) Uani 1 1 d . . . . .
H7A H 0.543994 0.626494 0.255337 0.035 Uiso 1 1 calc R U . . .
H7B H 0.607400 0.738519 0.283212 0.035 Uiso 1 1 calc R U . . .
C8 C 0.66490(19) 0.4315(3) 0.29248(11) 0.0269(6) Uani 1 1 d . . . . .
C9 C 0.7475(2) 0.3872(3) 0.31925(12) 0.0311(6) Uani 1 1 d . . . . .
H9 H 0.763739 0.300866 0.326653 0.037 Uiso 1 1 calc R U . . .
C10 C 0.8020(2) 0.4946(3) 0.33314(12) 0.0305(6) Uani 1 1 d . . . . .
C11 C 0.5817(2) 0.3588(3) 0.26817(14) 0.0382(7) Uani 1 1 d . . . . .
H11A H 0.594438 0.267226 0.269370 0.057 Uiso 1 1 calc R U . . .
H11B H 0.562607 0.385266 0.229812 0.057 Uiso 1 1 calc R U . . .
H11C H 0.534450 0.376860 0.289624 0.057 Uiso 1 1 calc R U . . .
C12 C 0.8990(2) 0.5029(3) 0.36002(16) 0.0436(8) Uani 1 1 d . . . . .
H12A H 0.919481 0.418928 0.374184 0.065 Uiso 1 1 calc R U . . .
H12B H 0.905107 0.564078 0.390538 0.065 Uiso 1 1 calc R U . . .
H12C H 0.934866 0.531081 0.332675 0.065 Uiso 1 1 calc R U . . .
C13 C 0.7862(2) 0.7326(3) 0.30900(13) 0.0318(6) Uani 1 1 d . . . . .
H13A H 0.839510 0.748300 0.337134 0.038 Uiso 1 1 calc R U . . .
H13B H 0.740205 0.794974 0.315207 0.038 Uiso 1 1 calc R U . . .
C14 C 0.81046(19) 0.7552(3) 0.25109(13) 0.0321(6) Uani 1 1 d . . . . .
C15 C 0.8048(2) 0.8799(3) 0.22934(15) 0.0438(8) Uani 1 1 d . . . . .
H15 H 0.780638 0.946223 0.248566 0.053 Uiso 1 1 calc R U . . .
C16 C 0.8348(3) 0.9067(3) 0.17923(17) 0.0538(10) Uani 1 1 d . . . . .
H16 H 0.830165 0.990931 0.164958 0.065 Uiso 1 1 calc R U . . .
C17 C 0.8714(2) 0.8106(3) 0.15022(15) 0.0467(8) Uani 1 1 d . . . . .
H17 H 0.892758 0.829671 0.116995 0.056 Uiso 1 1 calc R U . . .
C18 C 0.8758(2) 0.6858(4) 0.17109(15) 0.0480(9) Uani 1 1 d . . . . .
H18 H 0.899761 0.619705 0.151634 0.058 Uiso 1 1 calc R U . . .
C19 C 0.8449(2) 0.6581(3) 0.22078(14) 0.0412(8) Uani 1 1 d . . . . .
H19 H 0.847219 0.573091 0.234078 0.049 Uiso 1 1 calc R U . . .
Br1 Br 0.63453(2) 0.01642(3) 0.31713(2) 0.04061(13) Uani 1 1 d . . . . .
Br2 Br 0.86561(3) -0.22633(4) 0.46748(2) 0.06326(16) Uani 1 1 d . . . . .
O1 O 0.8502(2) 0.0242(4) 0.38264(16) 0.0900(11) Uani 1 1 d . . . . .
H1A H 0.800613 0.028493 0.359641 0.135 Uiso 1 1 d R U . . .
H1B H 0.832553 -0.003447 0.412311 0.135 Uiso 1 1 d R U . . .
O2 O 0.9568(3) 0.2301(4) 0.42662(17) 0.0951(11) Uani 1 1 d . . . . .
H2A H 0.933298 0.157634 0.415202 0.143 Uiso 1 1 d R U . . .
H2B H 0.998468 0.217504 0.454702 0.143 Uiso 1 1 d R U . . .

loop_
_atom_site_aniso_label
_atom_site_aniso_U_11
_atom_site_aniso_U_22
_atom_site_aniso_U_33
_atom_site_aniso_U_23
_atom_site_aniso_U_13
_atom_site_aniso_U_12
N3 0.0313(13) 0.0295(12) 0.0296(13) -0.0006(10) 0.0073(11) 0.0028(10)
N4 0.0289(13) 0.0318(13) 0.0325(14) 0.0017(10) 0.0046(11) 0.0017(10)
C20 0.0375(17) 0.0404(17) 0.0440(19) 0.0020(14) 0.0096(15) 0.0028(14)
C21 0.051(2) 0.054(2) 0.049(2) 0.0177(17) 0.0081(17) 0.0017(17)
C22 0.046(2) 0.066(2) 0.0341(18) 0.0004(17) 0.0109(16) -0.0125(17)
C23 0.0416(19) 0.050(2) 0.045(2) -0.0077(16) 0.0165(16) -0.0024(15)
C24 0.0416(18) 0.0358(16) 0.0439(19) -0.0021(14) 0.0128(15) 0.0031(14)
C25 0.0314(15) 0.0319(15) 0.0299(16) -0.0059(12) 0.0032(13) -0.0032(12)
C26 0.0376(16) 0.0309(15) 0.0314(16) -0.0052(12) 0.0089(13) 0.0027(12)
C27 0.0323(16) 0.0332(16) 0.0418(18) 0.0109(14) 0.0001(14) -0.0042(13)
C28 0.0328(18) 0.066(2) 0.058(2) 0.0162(19) 0.0042(17) -0.0093(16)
C29 0.046(2) 0.098(3) 0.044(2) 0.020(2) -0.0065(18) -0.026(2)
C30 0.064(3) 0.077(3) 0.037(2) 0.0089(18) 0.0078(19) -0.032(2)
C31 0.052(2) 0.060(2) 0.044(2) 0.0089(17) 0.0123(18) -0.0056(17)
C32 0.0377(18) 0.0473(19) 0.0415(19) 0.0060(15) 0.0026(15) 0.0012(14)
C33 0.0316(16) 0.0362(16) 0.048(2) 0.0050(14) 0.0045(15) 0.0058(13)
C34 0.0355(16) 0.0346(15) 0.0257(15) 0.0002(12) 0.0082(13) 0.0071(12)
C35 0.0420(17) 0.0314(15) 0.0348(17) 0.0037(13) 0.0128(14) 0.0058(13)
C36 0.0357(16) 0.0323(15) 0.0352(17) 0.0005(13) 0.0122(14) 0.0005(12)
C37 0.0442(18) 0.0408(17) 0.0295(16) -0.0008(13) -0.0002(14) 0.0081(14)
C38 0.0382(18) 0.0405(17) 0.054(2) 0.0023(16) 0.0077(16) -0.0053(14)
N1 0.0241(11) 0.0236(11) 0.0283(12) -0.0006(9) 0.0025(10) 0.0014(9)
N2 0.0259(12) 0.0263(11) 0.0304(13) 0.0000(10) 0.0045(10) -0.0003(9)
C1 0.0337(15) 0.0244(13) 0.0289(15) 0.0028(11) 0.0062(13) 0.0110(11)
C2 0.0406(17) 0.0333(16) 0.0333(17) -0.0040(13) 0.0023(14) 0.0077(13)
C3 0.065(2) 0.0438(18) 0.0284(17) -0.0067(14) 0.0048(16) 0.0175(17)
C4 0.065(2) 0.0421(18) 0.0385(19) 0.0052(15) 0.0241(18) 0.0186(16)
C5 0.0409(18) 0.0427(18) 0.049(2) 0.0055(16) 0.0173(16) 0.0092(14)
C6 0.0350(16) 0.0350(15) 0.0322(16) -0.0004(13) 0.0051(13) 0.0057(13)
C7 0.0294(15) 0.0260(13) 0.0297(15) 0.0036(11) 0.0016(12) 0.0054(11)
C8 0.0350(15) 0.0231(13) 0.0235(14) -0.0021(11) 0.0078(12) 0.0001(11)
C9 0.0390(16) 0.0242(14) 0.0310(16) 0.0007(12) 0.0086(13) 0.0068(12)
C10 0.0283(15) 0.0359(15) 0.0276(15) 0.0005(12) 0.0060(12) 0.0061(12)
C11 0.0433(18) 0.0276(15) 0.0420(18) -0.0027(13) 0.0024(15) -0.0025(13)
C12 0.0284(16) 0.0514(19) 0.049(2) 0.0002(16) -0.0004(15) 0.0079(14)
C13 0.0324(15) 0.0244(14) 0.0382(17) -0.0036(12) 0.0043(13) -0.0036(11)
C14 0.0266(15) 0.0308(14) 0.0392(17) -0.0014(13) 0.0059(13) -0.0053(11)
C15 0.050(2) 0.0324(16) 0.054(2) 0.0031(15) 0.0211(17) 0.0048(14)
C16 0.066(2) 0.0356(18) 0.065(2) 0.0103(17) 0.027(2) 0.0013(16)
C17 0.051(2) 0.0455(19) 0.047(2) 0.0042(16) 0.0166(17) -0.0059(16)
C18 0.056(2) 0.0430(19) 0.050(2) -0.0081(16) 0.0215(18) -0.0022(16)
C19 0.052(2) 0.0309(16) 0.0411(19) -0.0008(14) 0.0097(16) -0.0026(14)
Br1 0.0485(2) 0.03507(19) 0.0379(2) -0.00203(13) 0.00603(16) 0.01063(14)
Br2 0.0662(3) 0.0681(3) 0.0552(3) -0.0053(2) 0.0092(2) 0.0305(2)
O1 0.073(2) 0.103(3) 0.090(3) 0.001(2) 0.0001(19) -0.0252(19)
O2 0.106(3) 0.081(2) 0.092(3) 0.008(2) -0.002(2) -0.008(2)

loop_
_atom_type_symbol
_atom_type_description
_atom_type_scat_dispersion_real
_atom_type_scat_dispersion_imag
_atom_type_scat_source
C C 0.0181 0.0091 'International Tables Vol C Tables 4.2.6.8 and 6.1.1.4'
H H 0.0000 0.0000 'International Tables Vol C Tables 4.2.6.8 and 6.1.1.4'
Br Br -0.6763 1.2805 'International Tables Vol C Tables 4.2.6.8 and 6.1.1.4'
N N 0.0311 0.0180 'International Tables Vol C Tables 4.2.6.8 and 6.1.1.4'
O O 0.0492 0.0322 'International Tables Vol C Tables 4.2.6.8 and 6.1.1.4'

loop_
_geom_angle_atom_site_label_1
_geom_angle_atom_site_label_2
_geom_angle_atom_site_label_3
_geom_angle
_geom_angle_site_symmetry_1
_geom_angle_site_symmetry_3
_geom_angle_publ_flag
N4 N3 C26 123.1(2) . . ?
C34 N3 N4 108.5(2) . . ?
C34 N3 C26 128.3(3) . . ?
N3 N4 C33 124.4(2) . . ?
C36 N4 N3 108.9(2) . . ?
C36 N4 C33 126.6(3) . . ?
C21 C20 H20 120.0 . . ?
C25 C20 H20 120.0 . . ?
C25 C20 C21 119.9(3) . . ?
C20 C21 H21 120.0 . . ?
C22 C21 C20 120.0(3) . . ?
C22 C21 H21 120.0 . . ?
C21 C22 H22 119.8 . . ?
C23 C22 C21 120.4(3) . . ?
C23 C22 H22 119.8 . . ?
C22 C23 H23 120.1 . . ?
C22 C23 C24 119.9(3) . . ?
C24 C23 H23 120.1 . . ?
C23 C24 H24 119.6 . . ?
C23 C24 C25 120.8(3) . . ?
C25 C24 H24 119.6 . . ?
C20 C25 C24 119.0(3) . . ?
C20 C25 C26 120.4(3) . . ?
C24 C25 C26 120.7(3) . . ?
N3 C26 C25 113.4(2) . . ?
N3 C26 H26A 108.9 . . ?
N3 C26 H26B 108.9 . . ?
C25 C26 H26A 108.9 . . ?
C25 C26 H26B 108.9 . . ?
H26A C26 H26B 107.7 . . ?
C28 C27 C33 119.1(3) . . ?
C32 C27 C28 118.1(3) . . ?
C32 C27 C33 122.8(3) . . ?
C27 C28 H28 119.8 . . ?
C29 C28 C27 120.5(4) . . ?
C29 C28 H28 119.8 . . ?
C28 C29 H29 119.6 . . ?
C30 C29 C28 120.8(4) . . ?
C30 C29 H29 119.6 . . ?
C29 C30 H30 120.3 . . ?
C31 C30 C29 119.3(4) . . ?
C31 C30 H30 120.3 . . ?
C30 C31 H31 120.0 . . ?
C30 C31 C32 120.0(4) . . ?
C32 C31 H31 120.0 . . ?
C27 C32 C31 121.3(3) . . ?
C27 C32 H32 119.4 . . ?
C31 C32 H32 119.4 . . ?
N4 C33 C27 111.6(2) . . ?
N4 C33 H33A 109.3 . . ?
N4 C33 H33B 109.3 . . ?
C27 C33 H33A 109.3 . . ?
C27 C33 H33B 109.3 . . ?
H33A C33 H33B 108.0 . . ?
N3 C34 C35 107.6(3) . . ?
N3 C34 C37 122.7(3) . . ?
C35 C34 C37 129.7(3) . . ?
C34 C35 H35 126.3 . . ?
C36 C35 C34 107.4(3) . . ?
C36 C35 H35 126.3 . . ?
N4 C36 C35 107.7(3) . . ?
N4 C36 C38 122.2(3) . . ?
C35 C36 C38 130.1(3) . . ?
C34 C37 H37A 109.5 . . ?
C34 C37 H37B 109.5 . . ?
C34 C37 H37C 109.5 . . ?
H37A C37 H37B 109.5 . . ?
H37A C37 H37C 109.5 . . ?
H37B C37 H37C 109.5 . . ?
C36 C38 H38A 109.5 . . ?
C36 C38 H38B 109.5 . . ?
C36 C38 H38C 109.5 . . ?
H38A C38 H38B 109.5 . . ?
H38A C38 H38C 109.5 . . ?
H38B C38 H38C 109.5 . . ?
N2 N1 C7 121.0(2) . . ?
C8 N1 N2 108.0(2) . . ?
C8 N1 C7 124.5(2) . . ?
N1 N2 C13 120.9(2) . . ?
C10 N2 N1 108.7(2) . . ?
C10 N2 C13 127.3(2) . . ?
C2 C1 C7 121.4(3) . . ?
C6 C1 C2 119.1(3) . . ?
C6 C1 C7 119.5(3) . . ?
C1 C2 H2 120.1 . . ?
C3 C2 C1 119.8(3) . . ?
C3 C2 H2 120.1 . . ?
C2 C3 H3 119.6 . . ?
C4 C3 C2 120.7(3) . . ?
C4 C3 H3 119.6 . . ?
C3 C4 H4 120.1 . . ?
C3 C4 C5 119.9(3) . . ?
C5 C4 H4 120.1 . . ?
C4 C5 H5 119.9 . . ?
C4 C5 C6 120.1(3) . . ?
C6 C5 H5 119.9 . . ?
C1 C6 C5 120.4(3) . . ?
C1 C6 H6 119.8 . . ?
C5 C6 H6 119.8 . . ?
N1 C7 C1 110.5(2) . . ?
N1 C7 H7A 109.6 . . ?
N1 C7 H7B 109.6 . . ?
C1 C7 H7A 109.6 . . ?
C1 C7 H7B 109.6 . . ?
H7A C7 H7B 108.1 . . ?
N1 C8 C9 108.1(2) . . ?
N1 C8 C11 121.5(3) . . ?
C9 C8 C11 130.4(3) . . ?
C8 C9 H9 126.3 . . ?
C8 C9 C10 107.3(2) . . ?
C10 C9 H9 126.3 . . ?
N2 C10 C9 107.8(3) . . ?
N2 C10 C12 122.0(3) . . ?
C9 C10 C12 130.1(3) . . ?
C8 C11 H11A 109.5 . . ?
C8 C11 H11B 109.5 . . ?
C8 C11 H11C 109.5 . . ?
H11A C11 H11B 109.5 . . ?
H11A C11 H11C 109.5 . . ?
H11B C11 H11C 109.5 . . ?
C10 C12 H12A 109.5 . . ?
C10 C12 H12B 109.5 . . ?
C10 C12 H12C 109.5 . . ?
H12A C12 H12B 109.5 . . ?
H12A C12 H12C 109.5 . . ?
H12B C12 H12C 109.5 . . ?
N2 C13 H13A 108.9 . . ?
N2 C13 H13B 108.9 . . ?
N2 C13 C14 113.4(2) . . ?
H13A C13 H13B 107.7 . . ?
C14 C13 H13A 108.9 . . ?
C14 C13 H13B 108.9 . . ?
C15 C14 C13 118.8(3) . . ?
C15 C14 C19 118.3(3) . . ?
C19 C14 C13 122.7(3) . . ?
C14 C15 H15 119.8 . . ?
C16 C15 C14 120.5(3) . . ?
C16 C15 H15 119.8 . . ?
C15 C16 H16 119.6 . . ?
C17 C16 C15 120.9(3) . . ?
C17 C16 H16 119.6 . . ?
C16 C17 H17 120.5 . . ?
C16 C17 C18 119.0(3) . . ?
C18 C17 H17 120.5 . . ?
C17 C18 H18 119.8 . . ?
C17 C18 C19 120.4(3) . . ?
C19 C18 H18 119.8 . . ?
C14 C19 H19 119.5 . . ?
C18 C19 C14 120.9(3) . . ?
C18 C19 H19 119.5 . . ?
H1A O1 H1B 101.9 . . ?
H2A O2 H2B 109.5 . . ?

loop_
_geom_bond_atom_site_label_1
_geom_bond_atom_site_label_2
_geom_bond_distance
_geom_bond_site_symmetry_2
_geom_bond_publ_flag
N3 N4 1.363(3) . ?
N3 C26 1.477(4) . ?
N3 C34 1.347(4) . ?
N4 C33 1.466(4) . ?
N4 C36 1.340(4) . ?
C20 H20 0.9300 . ?
C20 C21 1.397(5) . ?
C20 C25 1.376(4) . ?
C21 H21 0.9300 . ?
C21 C22 1.376(5) . ?
C22 H22 0.9300 . ?
C22 C23 1.361(5) . ?
C23 H23 0.9300 . ?
C23 C24 1.382(5) . ?
C24 H24 0.9300 . ?
C24 C25 1.388(4) . ?
C25 C26 1.512(4) . ?
C26 H26A 0.9700 . ?
C26 H26B 0.9700 . ?
C27 C28 1.387(5) . ?
C27 C32 1.384(5) . ?
C27 C33 1.510(5) . ?
C28 H28 0.9300 . ?
C28 C29 1.384(6) . ?
C29 H29 0.9300 . ?
C29 C30 1.377(6) . ?
C30 H30 0.9300 . ?
C30 C31 1.374(6) . ?
C31 H31 0.9300 . ?
C31 C32 1.386(5) . ?
C32 H32 0.9300 . ?
C33 H33A 0.9700 . ?
C33 H33B 0.9700 . ?
C34 C35 1.379(4) . ?
C34 C37 1.481(5) . ?
C35 H35 0.9300 . ?
C35 C36 1.379(4) . ?
C36 C38 1.485(4) . ?
C37 H37A 0.9600 . ?
C37 H37B 0.9600 . ?
C37 H37C 0.9600 . ?
C38 H38A 0.9600 . ?
C38 H38B 0.9600 . ?
C38 H38C 0.9600 . ?
N1 N2 1.370(3) . ?
N1 C7 1.479(3) . ?
N1 C8 1.350(4) . ?
N2 C10 1.342(4) . ?
N2 C13 1.468(3) . ?
C1 C2 1.392(4) . ?
C1 C6 1.385(4) . ?
C1 C7 1.512(4) . ?
C2 H2 0.9300 . ?
C2 C3 1.391(5) . ?
C3 H3 0.9300 . ?
C3 C4 1.371(5) . ?
C4 H4 0.9300 . ?
C4 C5 1.374(5) . ?
C5 H5 0.9300 . ?
C5 C6 1.392(4) . ?
C6 H6 0.9300 . ?
C7 H7A 0.9700 . ?
C7 H7B 0.9700 . ?
C8 C9 1.373(4) . ?
C8 C11 1.486(4) . ?
C9 H9 0.9300 . ?
C9 C10 1.380(4) . ?
C10 C12 1.490(4) . ?
C11 H11A 0.9600 . ?
C11 H11B 0.9600 . ?
C11 H11C 0.9600 . ?
C12 H12A 0.9600 . ?
C12 H12B 0.9600 . ?
C12 H12C 0.9600 . ?
C13 H13A 0.9700 . ?
C13 H13B 0.9700 . ?
C13 C14 1.515(4) . ?
C14 C15 1.382(4) . ?
C14 C19 1.385(4) . ?
C15 H15 0.9300 . ?
C15 C16 1.382(5) . ?
C16 H16 0.9300 . ?
C16 C17 1.375(5) . ?
C17 H17 0.9300 . ?
C17 C18 1.376(5) . ?
C18 H18 0.9300 . ?
C18 C19 1.381(5) . ?
C19 H19 0.9300 . ?
O1 H1A 0.8499 . ?
O1 H1B 0.8499 . ?
O2 H2A 0.8500 . ?
O2 H2B 0.8501 . ?

loop_
_geom_torsion_atom_site_label_1
_geom_torsion_atom_site_label_2
_geom_torsion_atom_site_label_3
_geom_torsion_atom_site_label_4
_geom_torsion
_geom_torsion_site_symmetry_1
_geom_torsion_site_symmetry_2
_geom_torsion_site_symmetry_3
_geom_torsion_site_symmetry_4
_geom_torsion_publ_flag
N3 N4 C33 C27 -109.1(3) . . . . ?
N3 N4 C36 C35 0.0(3) . . . . ?
N3 N4 C36 C38 -179.5(3) . . . . ?
N3 C34 C35 C36 0.2(3) . . . . ?
N4 N3 C26 C25 78.3(3) . . . . ?
N4 N3 C34 C35 -0.1(3) . . . . ?
N4 N3 C34 C37 179.1(3) . . . . ?
C20 C21 C22 C23 0.4(6) . . . . ?
C20 C25 C26 N3 -126.9(3) . . . . ?
C21 C20 C25 C24 -0.3(5) . . . . ?
C21 C20 C25 C26 -179.8(3) . . . . ?
C21 C22 C23 C24 -0.2(6) . . . . ?
C22 C23 C24 C25 -0.2(5) . . . . ?
C23 C24 C25 C20 0.5(5) . . . . ?
C23 C24 C25 C26 180.0(3) . . . . ?
C24 C25 C26 N3 53.6(4) . . . . ?
C25 C20 C21 C22 -0.2(6) . . . . ?
C26 N3 N4 C33 -7.5(4) . . . . ?
C26 N3 N4 C36 176.7(2) . . . . ?
C26 N3 C34 C35 -176.6(3) . . . . ?
C26 N3 C34 C37 2.6(4) . . . . ?
C27 C28 C29 C30 -1.0(6) . . . . ?
C28 C27 C32 C31 1.6(5) . . . . ?
C28 C27 C33 N4 -144.3(3) . . . . ?
C28 C29 C30 C31 2.2(6) . . . . ?
C29 C30 C31 C32 -1.5(6) . . . . ?
C30 C31 C32 C27 -0.4(5) . . . . ?
C32 C27 C28 C29 -0.9(5) . . . . ?
C32 C27 C33 N4 35.6(4) . . . . ?
C33 N4 C36 C35 -175.6(3) . . . . ?
C33 N4 C36 C38 4.9(4) . . . . ?
C33 C27 C28 C29 179.0(3) . . . . ?
C33 C27 C32 C31 -178.3(3) . . . . ?
C34 N3 N4 C33 175.8(3) . . . . ?
C34 N3 N4 C36 0.1(3) . . . . ?
C34 N3 C26 C25 -105.7(3) . . . . ?
C34 C35 C36 N4 -0.1(3) . . . . ?
C34 C35 C36 C38 179.3(3) . . . . ?
C36 N4 C33 C27 65.9(4) . . . . ?
C37 C34 C35 C36 -179.0(3) . . . . ?
N1 N2 C10 C9 -2.7(3) . . . . ?
N1 N2 C10 C12 176.0(3) . . . . ?
N1 N2 C13 C14 -71.7(3) . . . . ?
N1 C8 C9 C10 -0.3(3) . . . . ?
N2 N1 C7 C1 -84.2(3) . . . . ?
N2 N1 C8 C9 -1.3(3) . . . . ?
N2 N1 C8 C11 179.0(2) . . . . ?
N2 C13 C14 C15 152.3(3) . . . . ?
N2 C13 C14 C19 -32.9(4) . . . . ?
C1 C2 C3 C4 -0.6(5) . . . . ?
C2 C1 C6 C5 -0.1(4) . . . . ?
C2 C1 C7 N1 63.2(3) . . . . ?
C2 C3 C4 C5 -0.8(5) . . . . ?
C3 C4 C5 C6 1.7(5) . . . . ?
C4 C5 C6 C1 -1.3(5) . . . . ?
C6 C1 C2 C3 1.1(4) . . . . ?
C6 C1 C7 N1 -114.5(3) . . . . ?
C7 N1 N2 C10 155.4(2) . . . . ?
C7 N1 N2 C13 -43.1(3) . . . . ?
C7 N1 C8 C9 -153.0(3) . . . . ?
C7 N1 C8 C11 27.3(4) . . . . ?
C7 C1 C2 C3 -176.6(3) . . . . ?
C7 C1 C6 C5 177.6(3) . . . . ?
C8 N1 N2 C10 2.5(3) . . . . ?
C8 N1 N2 C13 164.1(2) . . . . ?
C8 N1 C7 C1 64.0(3) . . . . ?
C8 C9 C10 N2 1.9(3) . . . . ?
C8 C9 C10 C12 -176.7(3) . . . . ?
C10 N2 C13 C14 86.2(4) . . . . ?
C11 C8 C9 C10 179.3(3) . . . . ?
C13 N2 C10 C9 -162.7(3) . . . . ?
C13 N2 C10 C12 16.0(4) . . . . ?
C13 C14 C15 C16 173.6(3) . . . . ?
C13 C14 C19 C18 -172.5(3) . . . . ?
C14 C15 C16 C17 -0.5(6) . . . . ?
C15 C14 C19 C18 2.3(5) . . . . ?
C15 C16 C17 C18 1.6(6) . . . . ?
C16 C17 C18 C19 -0.7(6) . . . . ?
C17 C18 C19 C14 -1.2(6) . . . . ?
C19 C14 C15 C16 -1.4(5) . . . . ?
